data_4306873
loop_
_publ_author_name
'Deng-Ke Cao'
'Jing Xiao'
'Jian-Wei Tong'
'Yi-Zhi Li'
'Li-Min Zheng'

_publ_section_title
;
Metal Phosphonates Based on Bis(benzimidazol-2-ylmethyl)imino
Methylenephosphonate: From Discrete Dimer to Two-Dimensional Network
Containing Metallomacrocycles
;
_journal_name_full 'Inorganic Chemistry'
_journal_page_first 428
_journal_page_last 436
_journal_paper_doi 10.1021/ic060990a
_journal_volume 46
_journal_year 2007
_chemical_formula_moiety 'C34 H32 Fe2 N10 O6 P2, 0.5(H2 O), 0.5(H2 O)'
_chemical_formula_sum 'C34 H34 Fe2 N10 O7 P2'
_chemical_formula_weight 868.35
_chemical_name_systematic
; 
 ? 
;
_space_group_IT_number 1
_symmetry_cell_setting triclinic
_symmetry_space_group_name_Hall 'P 1'
_symmetry_space_group_name_H-M 'P 1'
_atom_sites_solution_hydrogens geom
_atom_sites_solution_primary direct
_atom_sites_solution_secondary difmap
_audit_creation_method SHELXL-97
_cell_angle_alpha 84.330(3)
_cell_angle_beta 85.224(3)
_cell_angle_gamma 62.268(3)
_cell_formula_units_Z 1
_cell_length_a 9.5807(14)
_cell_length_b 9.9959(15)
_cell_length_c 11.4230(17)
_cell_measurement_reflns_used 802
_cell_measurement_temperature 293(2)
_cell_measurement_theta_max 18.79
_cell_measurement_theta_min 2.31
_cell_volume 962.7(2)
_computing_cell_refinement SMART
_computing_data_collection 'SMART (Bruker, 2000)'
_computing_data_reduction 'SAINT (Bruker, 2000)'
_computing_molecular_graphics SHELXTL
_computing_publication_material SHELXTL
_computing_structure_refinement SHELXTL
_computing_structure_solution 'SHELXTL (Bruker, 2000)'
_diffrn_ambient_temperature 293(2)
_diffrn_measured_fraction_theta_full 0.972
_diffrn_measured_fraction_theta_max 0.972
_diffrn_measurement_device_type 'Bruker Smart Apex CCD area detector'
_diffrn_measurement_method 'phi and omega scans'
_diffrn_radiation_monochromator graphite
_diffrn_radiation_source 'fine-focus sealed tube'
_diffrn_radiation_type MoK\a
_diffrn_radiation_wavelength 0.71073
_diffrn_reflns_av_R_equivalents 0.0323
_diffrn_reflns_av_sigmaI/netI 0.0667
_diffrn_reflns_limit_h_max 11
_diffrn_reflns_limit_h_min -10
_diffrn_reflns_limit_k_max 11
_diffrn_reflns_limit_k_min -11
_diffrn_reflns_limit_l_max 13
_diffrn_reflns_limit_l_min -13
_diffrn_reflns_number 4760
_diffrn_reflns_theta_full 25.00
_diffrn_reflns_theta_max 25.00
_diffrn_reflns_theta_min 1.79
_exptl_absorpt_coefficient_mu 0.897
_exptl_absorpt_correction_T_max 0.82
_exptl_absorpt_correction_T_min 0.76
_exptl_absorpt_correction_type multi-scan
_exptl_absorpt_process_details 'SADABS, Bruker(2000)'
_exptl_crystal_colour yellow
_exptl_crystal_density_diffrn 1.498
_exptl_crystal_density_method 'not measured'
_exptl_crystal_description needle
_exptl_crystal_F_000 446
_exptl_crystal_size_max 0.08
_exptl_crystal_size_mid 0.05
_exptl_crystal_size_min 0.05
_refine_diff_density_max 0.400
_refine_diff_density_min -0.477
_refine_diff_density_rms 0.094
_refine_ls_abs_structure_details 'Flack H D (1983), Acta Cryst. A39, 876-881'
_refine_ls_abs_structure_Flack 0.02(3)
_refine_ls_extinction_method none
_refine_ls_goodness_of_fit_ref 1.079
_refine_ls_hydrogen_treatment constr
_refine_ls_matrix_type full
_refine_ls_number_parameters 469
_refine_ls_number_reflns 3980
_refine_ls_number_restraints 3
_refine_ls_restrained_S_all 1.078
_refine_ls_R_factor_all 0.0727
_refine_ls_R_factor_gt 0.0617
_refine_ls_shift/su_max 0.000
_refine_ls_shift/su_mean 0.000
_refine_ls_structure_factor_coef Fsqd
_refine_ls_weighting_details 'calc w=1/[\s^2^(Fo^2^)+(0.0806P)^2^+1.0797P] where P=(Fo^2^+2Fc^2^)/3'
_refine_ls_weighting_scheme calc
_refine_ls_wR_factor_gt 0.1394
_refine_ls_wR_factor_ref 0.1428
_reflns_number_gt 3415
_reflns_number_total 3980
_reflns_threshold_expression >2sigma(I)
_cod_data_source_file ic060990asi20060604_051747_3.cif
_cod_data_source_block Fe2{[(C7H5N2)CH2]2NCH2PO3}2.2H2O
_cod_depositor_comments
;
The following automatic conversions were performed:
'_symmetry_cell_setting' value 'Triclinic' changed to 'triclinic'
according to '/home/saulius/struct/CIF-dictionaries/cif_core.dic'
dictionary named 'cif_core.dic' version 2.4.1 from 2010-06-29.

Automatic conversion script
Id: cif_fix_enum 1527 2010-12-29 10:47:43Z saulius 
;
_cod_original_sg_symbol_H-M 'P 1 '
_cod_database_code 4306873

loop_
_symmetry_equiv_pos_as_xyz
'x, y, z'

loop_
_atom_site_label
_atom_site_type_symbol
_atom_site_fract_x
_atom_site_fract_y
_atom_site_fract_z
_atom_site_U_iso_or_equiv
_atom_site_adp_type
_atom_site_occupancy
_atom_site_symmetry_multiplicity
_atom_site_calc_flag
_atom_site_refinement_flags
_atom_site_disorder_assembly
_atom_site_disorder_group
C1 C 0.3067(10) 1.0903(10) 0.8147(8) 0.0281(19) Uani 1 1 d . . .
H1A H 0.3052 1.1873 0.7934 0.034 Uiso 1 1 calc R . .
H1B H 0.2008 1.1034 0.8079 0.034 Uiso 1 1 calc R . .
C2 C 0.3133(12) 1.1762(11) 1.0023(8) 0.031(2) Uani 1 1 d . . .
H2A H 0.2994 1.1540 1.0858 0.037 Uiso 1 1 calc R . .
H2B H 0.2149 1.2589 0.9752 0.037 Uiso 1 1 calc R . .
C3 C 0.3064(10) 0.9368(9) 0.9955(8) 0.031(2) Uani 1 1 d . . .
H3C H 0.2992 0.8756 0.9377 0.037 Uiso 1 1 calc R . .
H3D H 0.2033 0.9897 1.0344 0.037 Uiso 1 1 calc R . .
C4 C 0.4407(11) 1.2212(10) 0.9826(7) 0.0275(19) Uani 1 1 d . . .
C5 C 0.5616(5) 1.3571(6) 0.9838(5) 0.031(2) Uani 1 1 d G . .
C6 C 0.6094(6) 1.4681(5) 0.9888(5) 0.030(2) Uani 1 1 d G . .
H6A H 0.5347 1.5678 0.9990 0.036 Uiso 1 1 calc R . .
C7 C 0.7690(6) 1.4300(5) 0.9785(5) 0.031(2) Uani 1 1 d G . .
H7A H 0.8009 1.5042 0.9818 0.038 Uiso 1 1 calc R . .
C8 C 0.8807(5) 1.2809(6) 0.9632(5) 0.033(2) Uani 1 1 d G . .
H8B H 0.9874 1.2554 0.9564 0.039 Uiso 1 1 calc R . .
C9 C 0.8329(6) 1.1700(4) 0.9583(5) 0.035(2) Uani 1 1 d G . .
H9A H 0.9077 1.0703 0.9481 0.042 Uiso 1 1 calc R . .
C10 C 0.6734(6) 1.2081(5) 0.9686(5) 0.028(2) Uani 1 1 d G . .
C11 C 0.4233(11) 0.8383(9) 1.0831(7) 0.0264(19) Uani 1 1 d . . .
C12 C 0.5293(5) 0.6892(7) 1.2361(5) 0.034(2) Uani 1 1 d G . .
C13 C 0.5733(6) 0.5908(7) 1.3365(5) 0.029(2) Uani 1 1 d G . .
H13A H 0.4987 0.5703 1.3809 0.035 Uiso 1 1 calc R . .
C14 C 0.7286(6) 0.5231(6) 1.3705(4) 0.035(2) Uani 1 1 d G . .
H14A H 0.7581 0.4572 1.4377 0.042 Uiso 1 1 calc R . .
C15 C 0.8401(5) 0.5537(7) 1.3041(5) 0.032(2) Uani 1 1 d G . .
H15A H 0.9440 0.5084 1.3269 0.038 Uiso 1 1 calc R . .
C16 C 0.7961(6) 0.6521(7) 1.2037(5) 0.032(2) Uani 1 1 d G . .
H16A H 0.8707 0.6726 1.1593 0.038 Uiso 1 1 calc R . .
C17 C 0.6407(6) 0.7199(6) 1.1697(4) 0.030(2) Uani 1 1 d G . .
C18 C 0.0737(11) 0.5597(10) 0.7945(7) 0.0282(19) Uani 1 1 d . . .
H18A H 0.1652 0.4642 0.8141 0.034 Uiso 1 1 calc R . .
H18B H -0.0183 0.5423 0.8030 0.034 Uiso 1 1 calc R . .
C19 C 0.1938(11) 0.4903(10) 0.5948(8) 0.027(2) Uani 1 1 d . . .
H19A H 0.1776 0.5257 0.5124 0.032 Uiso 1 1 calc R . .
H19B H 0.1662 0.4081 0.6094 0.032 Uiso 1 1 calc R . .
C20 C -0.0507(11) 0.7138(10) 0.6233(8) 0.0294(19) Uani 1 1 d . . .
H20A H -0.1208 0.7737 0.6852 0.035 Uiso 1 1 calc R . .
H20B H -0.1003 0.6626 0.5886 0.035 Uiso 1 1 calc R . .
C21 C 0.3631(12) 0.4332(10) 0.6195(8) 0.030(2) Uani 1 1 d . . .
C22 C 0.6157(12) 0.2915(9) 0.6376(7) 0.031(2) Uani 1 1 d . . .
C23 C 0.7794(11) 0.1735(10) 0.6354(8) 0.030(2) Uani 1 1 d . . .
H23A H 0.8097 0.0734 0.6213 0.036 Uiso 1 1 calc R . .
C24 C 0.8823(11) 0.2246(10) 0.6560(8) 0.032(2) Uani 1 1 d . . .
H24A H 0.9883 0.1539 0.6588 0.039 Uiso 1 1 calc R . .
C25 C 0.8444(12) 0.3708(10) 0.6732(7) 0.032(2) Uani 1 1 d . . .
H25A H 0.9242 0.3969 0.6813 0.039 Uiso 1 1 calc R . .
C26 C 0.6969(12) 0.4749(10) 0.6783(8) 0.033(2) Uani 1 1 d . . .
H26A H 0.6728 0.5709 0.6997 0.039 Uiso 1 1 calc R . .
C27 C 0.5728(11) 0.4440(10) 0.6519(7) 0.026(2) Uani 1 1 d . . .
C28 C -0.0130(11) 0.8095(10) 0.5334(7) 0.029(2) Uani 1 1 d . . .
C29 C -0.0354(6) 0.9774(6) 0.3840(5) 0.033(2) Uani 1 1 d G . .
C30 C -0.0775(6) 1.0835(7) 0.2882(5) 0.032(2) Uani 1 1 d G . .
H30A H -0.1635 1.1019 0.2450 0.038 Uiso 1 1 calc R . .
C31 C 0.0089(7) 1.1622(6) 0.2571(4) 0.032(2) Uani 1 1 d G . .
H31A H -0.0193 1.2333 0.1930 0.038 Uiso 1 1 calc R . .
C32 C 0.1374(7) 1.1347(7) 0.3217(5) 0.034(2) Uani 1 1 d G . .
H32A H 0.1952 1.1874 0.3008 0.040 Uiso 1 1 calc R . .
C33 C 0.1795(6) 1.0286(7) 0.4175(5) 0.034(2) Uani 1 1 d G . .
H33A H 0.2655 1.0102 0.4607 0.041 Uiso 1 1 calc R . .
C34 C 0.0931(7) 0.9499(6) 0.4486(4) 0.033(2) Uani 1 1 d G . .
Fe1 Fe 0.64824(13) 0.90795(13) 0.92471(10) 0.0299(3) Uani 1 1 d . . .
Fe2 Fe 0.24704(13) 0.74679(12) 0.68463(10) 0.0274(3) Uani 1 1 d . . .
N1 N 0.3530(9) 1.0428(8) 0.9388(6) 0.0284(16) Uani 1 1 d . . .
N2 N 0.5889(9) 1.1350(9) 0.9678(6) 0.0281(17) Uani 1 1 d . . .
N3 N 0.4225(10) 1.3633(9) 0.9925(7) 0.0298(19) Uani 1 1 d . . .
H3B H 0.3343 1.4432 1.0027 0.036 Uiso 1 1 calc R . .
N4 N 0.5696(9) 0.8212(8) 1.0760(6) 0.0268(16) Uani 1 1 d . . .
N5 N 0.3935(9) 0.7695(8) 1.1693(6) 0.0275(16) Uani 1 1 d . . .
H5B H 0.3038 0.7704 1.1860 0.033 Uiso 1 1 calc R . .
N6 N 0.0931(9) 0.6111(8) 0.6665(6) 0.0288(17) Uani 1 1 d . . .
N7 N 0.4150(9) 0.5259(8) 0.6483(6) 0.0263(16) Uani 1 1 d . . .
N8 N 0.4816(10) 0.2895(10) 0.6150(7) 0.0314(19) Uani 1 1 d . . .
H8A H 0.4723 0.2113 0.6004 0.038 Uiso 1 1 calc R . .
N9 N 0.1048(9) 0.8427(8) 0.5351(6) 0.0278(17) Uani 1 1 d . . .
N10 N -0.0985(9) 0.8894(8) 0.4350(6) 0.0277(16) Uani 1 1 d . . .
H10A H -0.1781 0.8836 0.4108 0.033 Uiso 1 1 calc R . .
O1 O 0.6038(8) 0.8809(7) 0.7649(5) 0.0340(15) Uani 1 1 d . . .
O2 O 0.3908(7) 0.8308(7) 0.6961(5) 0.0305(14) Uani 1 1 d . . .
O3 O 0.4445(8) 1.0410(7) 0.5973(5) 0.0344(15) Uani 1 1 d . . .
O4 O -0.1244(8) 0.7956(8) 0.9254(5) 0.0347(15) Uani 1 1 d . . .
O5 O 0.1329(7) 0.6066(7) 1.0082(5) 0.0333(15) Uani 1 1 d . . .
O6 O 0.1309(7) 0.7885(7) 0.8375(5) 0.0324(14) Uani 1 1 d . . .
P1 P 0.4439(3) 0.9498(3) 0.7098(2) 0.0283(5) Uani 1 1 d . . .
P2 P 0.0511(3) 0.6990(3) 0.9001(2) 0.0293(5) Uani 1 1 d . . .
O1W O 0.1494(19) 0.666(2) 0.2635(14) 0.066(5) Uani 0.50 1 d P . .
H1WA H 0.0549 0.6982 0.2437 0.079 Uiso 0.50 1 d PR . .
H1WC H 0.2117 0.5989 0.2177 0.079 Uiso 0.50 1 d PR . .
O2W O 0.4361(15) 0.2502(13) 0.2793(11) 0.034(3) Uani 0.50 1 d P . .
H2WA H 0.4699 0.2086 0.2144 0.041 Uiso 0.50 1 d PR . .
H2WB H 0.5137 0.2376 0.3181 0.041 Uiso 0.50 1 d PR . .

loop_
_atom_site_aniso_label
_atom_site_aniso_U_11
_atom_site_aniso_U_22
_atom_site_aniso_U_33
_atom_site_aniso_U_23
_atom_site_aniso_U_13
_atom_site_aniso_U_12
C1 0.022(5) 0.023(4) 0.034(5) -0.003(4) 0.002(4) -0.005(4)
C2 0.031(5) 0.031(5) 0.026(5) 0.001(4) 0.006(4) -0.012(4)
C3 0.019(4) 0.012(4) 0.050(6) 0.004(4) 0.004(4) 0.000(3)
C4 0.027(5) 0.026(5) 0.023(4) -0.008(4) 0.006(4) -0.007(4)
C5 0.031(5) 0.028(5) 0.031(5) -0.007(4) -0.001(4) -0.009(4)
C6 0.029(5) 0.025(5) 0.025(5) -0.008(4) 0.006(4) -0.002(4)
C7 0.022(5) 0.034(5) 0.031(5) -0.011(4) 0.012(4) -0.009(4)
C8 0.039(6) 0.036(5) 0.026(4) -0.011(4) 0.009(4) -0.020(5)
C9 0.043(6) 0.015(4) 0.033(5) -0.001(4) -0.002(4) -0.003(4)
C10 0.026(5) 0.024(5) 0.027(5) 0.004(4) 0.000(4) -0.007(4)
C11 0.028(5) 0.022(4) 0.030(5) -0.005(4) -0.002(4) -0.011(4)
C12 0.038(5) 0.032(5) 0.028(5) -0.003(4) -0.003(4) -0.013(4)
C13 0.025(5) 0.028(5) 0.027(5) -0.003(4) 0.010(4) -0.008(4)
C14 0.033(5) 0.032(5) 0.037(5) -0.002(4) -0.004(4) -0.011(4)
C15 0.028(5) 0.026(5) 0.033(5) -0.001(4) -0.007(4) -0.003(4)
C16 0.028(5) 0.032(5) 0.032(5) 0.001(4) 0.002(4) -0.012(4)
C17 0.025(5) 0.020(4) 0.035(5) -0.005(4) 0.002(4) -0.003(4)
C18 0.034(5) 0.023(4) 0.028(4) -0.010(3) 0.010(4) -0.014(4)
C19 0.036(5) 0.018(4) 0.029(5) 0.000(3) -0.002(4) -0.015(4)
C20 0.036(5) 0.031(5) 0.029(4) 0.000(4) -0.001(4) -0.022(4)
C21 0.038(6) 0.022(5) 0.025(5) -0.006(3) 0.002(4) -0.009(4)
C22 0.043(6) 0.013(4) 0.027(5) -0.007(3) 0.001(4) -0.004(4)
C23 0.036(5) 0.017(4) 0.033(5) -0.004(4) -0.002(4) -0.007(4)
C24 0.025(5) 0.031(5) 0.036(5) -0.001(4) -0.007(4) -0.008(4)
C25 0.037(5) 0.032(5) 0.029(5) -0.014(4) 0.005(4) -0.016(4)
C26 0.038(6) 0.019(5) 0.036(5) 0.002(4) -0.001(4) -0.010(4)
C27 0.026(5) 0.019(4) 0.025(5) -0.003(4) 0.005(4) -0.006(4)
C28 0.029(5) 0.034(5) 0.027(5) -0.005(4) 0.007(4) -0.018(4)
C29 0.035(5) 0.033(5) 0.022(4) -0.004(4) 0.007(4) -0.007(4)
C30 0.029(5) 0.027(5) 0.039(5) -0.007(4) 0.012(4) -0.013(4)
C31 0.031(5) 0.029(5) 0.024(4) 0.003(4) -0.003(4) -0.004(4)
C32 0.032(5) 0.033(5) 0.029(5) 0.001(4) 0.012(4) -0.012(4)
C33 0.030(5) 0.035(5) 0.034(5) 0.006(4) 0.002(4) -0.015(5)
C34 0.036(5) 0.024(5) 0.034(5) 0.001(4) 0.014(4) -0.012(4)
Fe1 0.0264(7) 0.0248(7) 0.0249(7) -0.0021(5) 0.0035(5) -0.0010(6)
Fe2 0.0256(7) 0.0250(7) 0.0270(7) -0.0006(5) -0.0019(5) -0.0080(6)
N1 0.021(4) 0.024(4) 0.034(4) -0.012(3) 0.006(3) -0.004(3)
N2 0.020(4) 0.026(4) 0.029(4) -0.005(3) 0.004(3) -0.003(3)
N3 0.028(5) 0.025(4) 0.026(4) 0.001(3) 0.005(3) -0.005(4)
N4 0.027(4) 0.025(4) 0.027(4) -0.003(3) 0.007(3) -0.012(3)
N5 0.021(4) 0.023(4) 0.034(4) -0.001(3) -0.001(3) -0.007(3)
N6 0.027(4) 0.026(4) 0.033(4) 0.003(3) 0.001(3) -0.014(3)
N7 0.029(4) 0.024(4) 0.027(4) -0.007(3) -0.001(3) -0.012(3)
N8 0.033(5) 0.030(5) 0.030(4) -0.007(3) -0.003(4) -0.012(4)
N9 0.027(4) 0.022(4) 0.029(4) 0.001(3) -0.002(3) -0.007(3)
N10 0.024(4) 0.028(4) 0.028(4) -0.004(3) 0.000(3) -0.009(3)
O1 0.036(4) 0.033(4) 0.029(3) -0.016(3) 0.001(3) -0.010(3)
O2 0.024(3) 0.032(3) 0.036(3) -0.015(3) 0.003(3) -0.011(3)
O3 0.026(3) 0.032(4) 0.034(3) -0.012(3) 0.002(3) -0.003(3)
O4 0.025(4) 0.038(4) 0.028(3) 0.000(3) 0.002(3) -0.004(3)
O5 0.017(3) 0.035(4) 0.041(4) -0.012(3) -0.007(3) -0.003(3)
O6 0.026(3) 0.030(3) 0.031(3) -0.018(3) 0.006(3) -0.002(3)
P1 0.0241(12) 0.0271(12) 0.0312(12) -0.0130(9) 0.0060(9) -0.0088(10)
P2 0.0216(12) 0.0271(12) 0.0280(12) -0.0091(9) -0.0005(9) -0.0006(10)
O1W 0.045(10) 0.079(13) 0.060(11) -0.032(9) 0.025(8) -0.015(9)
O2W 0.033(7) 0.025(6) 0.036(7) 0.003(5) -0.017(6) -0.004(6)

loop_
_atom_type_symbol
_atom_type_description
_atom_type_scat_dispersion_real
_atom_type_scat_dispersion_imag
_atom_type_scat_source
C C 0.0033 0.0016 'International Tables Vol C Tables 4.2.6.8 and 6.1.1.4'
H H 0.0000 0.0000 'International Tables Vol C Tables 4.2.6.8 and 6.1.1.4'
N N 0.0061 0.0033 'International Tables Vol C Tables 4.2.6.8 and 6.1.1.4'
O O 0.0106 0.0060 'International Tables Vol C Tables 4.2.6.8 and 6.1.1.4'
P P 0.1023 0.0942 'International Tables Vol C Tables 4.2.6.8 and 6.1.1.4'
Fe Fe 0.3463 0.8444 'International Tables Vol C Tables 4.2.6.8 and 6.1.1.4'

loop_
_geom_angle_atom_site_label_1
_geom_angle_atom_site_label_2
_geom_angle_atom_site_label_3
_geom_angle
_geom_angle_site_symmetry_1
_geom_angle_site_symmetry_3
_geom_angle_publ_flag
N1 C1 P1 112.4(6) . . ?
N1 C1 H1A 109.1 . . ?
P1 C1 H1A 109.1 . . ?
N1 C1 H1B 109.1 . . ?
P1 C1 H1B 109.1 . . ?
H1A C1 H1B 107.9 . . ?
N1 C2 C4 109.9(8) . . ?
N1 C2 H2A 109.7 . . ?
C4 C2 H2A 109.7 . . ?
N1 C2 H2B 109.7 . . ?
C4 C2 H2B 109.7 . . ?
H2A C2 H2B 108.2 . . ?
N1 C3 C11 109.5(7) . . ?
N1 C3 H3C 109.8 . . ?
C11 C3 H3C 109.8 . . ?
N1 C3 H3D 109.8 . . ?
C11 C3 H3D 109.8 . . ?
H3C C3 H3D 108.2 . . ?
N2 C4 N3 106.7(8) . . ?
N2 C4 C2 127.7(9) . . ?
N3 C4 C2 125.1(9) . . ?
N3 C5 C6 131.7(5) . . ?
N3 C5 C10 108.3(5) . . ?
C6 C5 C10 120.0 . . ?
C5 C6 C7 120.0 . . ?
C5 C6 H6A 120.0 . . ?
C7 C6 H6A 120.0 . . ?
C6 C7 C8 120.0 . . ?
C6 C7 H7A 120.0 . . ?
C8 C7 H7A 120.0 . . ?
C9 C8 C7 120.0 . . ?
C9 C8 H8B 120.0 . . ?
C7 C8 H8B 120.0 . . ?
C10 C9 C8 120.0 . . ?
C10 C9 H9A 120.0 . . ?
C8 C9 H9A 120.0 . . ?
N2 C10 C9 136.0(5) . . ?
N2 C10 C5 104.0(5) . . ?
C9 C10 C5 120.0 . . ?
N5 C11 N4 114.6(8) . . ?
N5 C11 C3 123.8(8) . . ?
N4 C11 C3 121.5(8) . . ?
C13 C12 C17 120.0 . . ?
C13 C12 N5 137.5(5) . . ?
C17 C12 N5 102.4(5) . . ?
C14 C13 C12 120.0 . . ?
C14 C13 H13A 120.0 . . ?
C12 C13 H13A 120.0 . . ?
C13 C14 C15 120.0 . . ?
C13 C14 H14A 120.0 . . ?
C15 C14 H14A 120.0 . . ?
C14 C15 C16 120.0 . . ?
C14 C15 H15A 120.0 . . ?
C16 C15 H15A 120.0 . . ?
C17 C16 C15 120.0 . . ?
C17 C16 H16A 120.0 . . ?
C15 C16 H16A 120.0 . . ?
N4 C17 C16 130.5(5) . . ?
N4 C17 C12 109.5(5) . . ?
C16 C17 C12 120.0 . . ?
N6 C18 P2 113.2(6) . . ?
N6 C18 H18A 108.9 . . ?
P2 C18 H18A 108.9 . . ?
N6 C18 H18B 108.9 . . ?
P2 C18 H18B 108.9 . . ?
H18A C18 H18B 107.8 . . ?
N6 C19 C21 111.5(7) . . ?
N6 C19 H19A 109.3 . . ?
C21 C19 H19A 109.3 . . ?
N6 C19 H19B 109.3 . . ?
C21 C19 H19B 109.3 . . ?
H19A C19 H19B 108.0 . . ?
N6 C20 C28 104.4(8) . . ?
N6 C20 H20A 110.9 . . ?
C28 C20 H20A 110.9 . . ?
N6 C20 H20B 110.9 . . ?
C28 C20 H20B 110.9 . . ?
H20A C20 H20B 108.9 . . ?
N7 C21 N8 111.3(9) . . ?
N7 C21 C19 120.8(8) . . ?
N8 C21 C19 128.0(8) . . ?
N8 C22 C27 105.4(8) . . ?
N8 C22 C23 131.4(8) . . ?
C27 C22 C23 122.7(9) . . ?
C24 C23 C22 113.0(8) . . ?
C24 C23 H23A 123.5 . . ?
C22 C23 H23A 123.5 . . ?
C23 C24 C25 125.7(9) . . ?
C23 C24 H24A 117.2 . . ?
C25 C24 H24A 117.2 . . ?
C26 C25 C24 120.8(9) . . ?
C26 C25 H25A 119.6 . . ?
C24 C25 H25A 119.6 . . ?
C25 C26 C27 121.3(9) . . ?
C25 C26 H26A 119.4 . . ?
C27 C26 H26A 119.4 . . ?
N7 C27 C22 109.2(8) . . ?
N7 C27 C26 134.5(8) . . ?
C22 C27 C26 115.9(8) . . ?
N9 C28 N10 106.8(7) . . ?
N9 C28 C20 125.8(8) . . ?
N10 C28 C20 127.3(8) . . ?
N10 C29 C30 132.6(5) . . ?
N10 C29 C34 107.3(5) . . ?
C30 C29 C34 120.0 . . ?
C29 C30 C31 120.0 . . ?
C29 C30 H30A 120.0 . . ?
C31 C30 H30A 120.0 . . ?
C30 C31 C32 120.0 . . ?
C30 C31 H31A 120.0 . . ?
C32 C31 H31A 120.0 . . ?
C33 C32 C31 120.0 . . ?
C33 C32 H32A 120.0 . . ?
C31 C32 H32A 120.0 . . ?
C32 C33 C34 120.0 . . ?
C32 C33 H33A 120.0 . . ?
C34 C33 H33A 120.0 . . ?
N9 C34 C33 133.4(5) . . ?
N9 C34 C29 106.6(5) . . ?
C33 C34 C29 120.0 . . ?
O4 Fe1 O1 102.4(3) 1_655 . ?
O4 Fe1 N4 104.6(3) 1_655 . ?
O1 Fe1 N4 121.5(3) . . ?
O4 Fe1 N2 106.0(3) 1_655 . ?
O1 Fe1 N2 117.8(3) . . ?
N4 Fe1 N2 103.0(3) . . ?
O4 Fe1 N1 175.6(3) 1_655 . ?
O1 Fe1 N1 80.6(3) . . ?
N4 Fe1 N1 71.0(3) . . ?
N2 Fe1 N1 75.2(3) . . ?
O2 Fe2 O6 101.9(3) . . ?
O2 Fe2 N7 98.1(3) . . ?
O6 Fe2 N7 120.8(3) . . ?
O2 Fe2 N9 112.1(3) . . ?
O6 Fe2 N9 115.1(3) . . ?
N7 Fe2 N9 107.3(3) . . ?
O2 Fe2 N6 173.1(3) . . ?
O6 Fe2 N6 81.7(3) . . ?
N7 Fe2 N6 75.0(3) . . ?
N9 Fe2 N6 70.9(3) . . ?
C3 N1 C2 115.9(7) . . ?
C3 N1 C1 115.2(7) . . ?
C2 N1 C1 109.4(7) . . ?
C3 N1 Fe1 105.8(5) . . ?
C2 N1 Fe1 104.9(5) . . ?
C1 N1 Fe1 104.2(5) . . ?
C4 N2 C10 112.7(8) . . ?
C4 N2 Fe1 114.1(7) . . ?
C10 N2 Fe1 132.6(5) . . ?
C5 N3 C4 108.2(8) . . ?
C5 N3 H3B 125.9 . . ?
C4 N3 H3B 125.9 . . ?
C11 N4 C17 103.8(6) . . ?
C11 N4 Fe1 119.4(6) . . ?
C17 N4 Fe1 135.5(5) . . ?
C11 N5 C12 109.4(7) . . ?
C11 N5 H5B 125.3 . . ?
C12 N5 H5B 125.3 . . ?
C20 N6 C19 117.2(7) . . ?
C20 N6 C18 110.6(7) . . ?
C19 N6 C18 114.0(7) . . ?
C20 N6 Fe2 107.9(5) . . ?
C19 N6 Fe2 103.6(5) . . ?
C18 N6 Fe2 101.9(5) . . ?
C21 N7 C27 106.1(8) . . ?
C21 N7 Fe2 117.7(7) . . ?
C27 N7 Fe2 136.1(6) . . ?
C22 N8 C21 107.6(8) . . ?
C22 N8 H8A 126.2 . . ?
C21 N8 H8A 126.2 . . ?
C28 N9 C34 110.7(7) . . ?
C28 N9 Fe2 114.8(6) . . ?
C34 N9 Fe2 133.6(5) . . ?
C29 N10 C28 108.3(7) . . ?
C29 N10 H10A 125.8 . . ?
C28 N10 H10A 125.8 . . ?
P1 O1 Fe1 127.2(4) . . ?
P1 O2 Fe2 158.2(4) . . ?
P2 O4 Fe1 167.8(4) . 1_455 ?
P2 O6 Fe2 125.7(4) . . ?
O3 P1 O2 113.6(4) . . ?
O3 P1 O1 110.5(4) . . ?
O2 P1 O1 111.7(4) . . ?
O3 P1 C1 105.5(4) . . ?
O2 P1 C1 110.4(4) . . ?
O1 P1 C1 104.6(4) . . ?
O5 P2 O4 111.7(4) . . ?
O5 P2 O6 113.4(4) . . ?
O4 P2 O6 113.2(4) . . ?
O5 P2 C18 105.6(4) . . ?
O4 P2 C18 107.6(4) . . ?
O6 P2 C18 104.7(4) . . ?
H1WA O1W H1WC 109.5 . . ?
H2WA O2W H2WB 109.5 . . ?

loop_
_geom_bond_atom_site_label_1
_geom_bond_atom_site_label_2
_geom_bond_distance
_geom_bond_site_symmetry_2
_geom_bond_publ_flag
C1 N1 1.486(11) . ?
C1 P1 1.868(9) . ?
C1 H1A 0.9700 . ?
C1 H1B 0.9700 . ?
C2 N1 1.456(12) . ?
C2 C4 1.479(13) . ?
C2 H2A 0.9700 . ?
C2 H2B 0.9700 . ?
C3 N1 1.413(11) . ?
C3 C11 1.480(12) . ?
C3 H3C 0.9700 . ?
C3 H3D 0.9700 . ?
C4 N2 1.280(12) . ?
C4 N3 1.363(12) . ?
C5 N3 1.302(9) . ?
C5 C6 1.3900 . ?
C5 C10 1.3900 . ?
C6 C7 1.3900 . ?
C6 H6A 0.9300 . ?
C7 C8 1.3900 . ?
C7 H7A 0.9300 . ?
C8 C9 1.3900 . ?
C8 H8B 0.9300 . ?
C9 C10 1.3900 . ?
C9 H9A 0.9300 . ?
C10 N2 1.320(9) . ?
C11 N5 1.236(11) . ?
C11 N4 1.327(12) . ?
C12 C13 1.3900 . ?
C12 C17 1.3900 . ?
C12 N5 1.411(8) . ?
C13 C14 1.3900 . ?
C13 H13A 0.9300 . ?
C14 C15 1.3900 . ?
C14 H14A 0.9300 . ?
C15 C16 1.3900 . ?
C15 H15A 0.9300 . ?
C16 C17 1.3900 . ?
C16 H16A 0.9300 . ?
C17 N4 1.378(8) . ?
C18 N6 1.528(11) . ?
C18 P2 1.857(8) . ?
C18 H18A 0.9700 . ?
C18 H18B 0.9700 . ?
C19 N6 1.428(12) . ?
C19 C21 1.490(13) . ?
C19 H19A 0.9700 . ?
C19 H19B 0.9700 . ?
C20 N6 1.376(12) . ?
C20 C28 1.472(12) . ?
C20 H20A 0.9700 . ?
C20 H20B 0.9700 . ?
C21 N7 1.316(12) . ?
C21 N8 1.357(13) . ?
C22 N8 1.341(13) . ?
C22 C27 1.405(12) . ?
C22 C23 1.459(13) . ?
C23 C24 1.348(13) . ?
C23 H23A 0.9300 . ?
C24 C25 1.363(13) . ?
C24 H24A 0.9300 . ?
C25 C26 1.309(14) . ?
C25 H25A 0.9300 . ?
C26 C27 1.421(13) . ?
C26 H26A 0.9300 . ?
C27 N7 1.345(12) . ?
C28 N9 1.318(11) . ?
C28 N10 1.393(11) . ?
C29 N10 1.346(8) . ?
C29 C30 1.3900 . ?
C29 C34 1.3900 . ?
C30 C31 1.3900 . ?
C30 H30A 0.9300 . ?
C31 C32 1.3900 . ?
C31 H31A 0.9300 . ?
C32 C33 1.3900 . ?
C32 H32A 0.9300 . ?
C33 C34 1.3900 . ?
C33 H33A 0.9300 . ?
C34 N9 1.354(8) . ?
Fe1 O4 1.931(7) 1_655 ?
Fe1 O1 1.980(6) . ?
Fe1 N4 2.098(7) . ?
Fe1 N2 2.165(8) . ?
Fe1 N1 2.502(7) . ?
Fe2 O2 1.936(6) . ?
Fe2 O6 1.962(6) . ?
Fe2 N7 2.098(8) . ?
Fe2 N9 2.131(7) . ?
Fe2 N6 2.455(7) . ?
N3 H3B 0.8600 . ?
N5 H5B 0.8600 . ?
N8 H8A 0.8600 . ?
N10 H10A 0.8600 . ?
O1 P1 1.520(7) . ?
O2 P1 1.520(6) . ?
O3 P1 1.501(7) . ?
O4 P2 1.519(7) . ?
O4 Fe1 1.931(7) 1_455 ?
O5 P2 1.501(6) . ?
O6 P2 1.521(7) . ?
O1W H1WA 0.8500 . ?
O1W H1WC 0.8501 . ?
O2W H2WA 0.8500 . ?
O2W H2WB 0.8499 . ?

loop_
_geom_hbond_atom_site_label_D
_geom_hbond_atom_site_label_H
_geom_hbond_atom_site_label_A
_geom_hbond_distance_DH
_geom_hbond_distance_HA
_geom_hbond_distance_DA
_geom_hbond_angle_DHA
_geom_hbond_site_symmetry_A
N3 H3B O5 0.86 1.86 2.715(10) 171.8 1_565
N5 H5B O1W 0.86 2.26 3.053(19) 153.3 1_556
N8 H8A O3 0.86 1.85 2.696(11) 169.8 1_545
O1W H1WC O5 0.85 2.55 3.064(16) 119.7 1_554
